data_2211391
loop_
_publ_author_name
'Diao, Chun-Hua'
'Yu, Ming'

_publ_section_title (<i>E</i>)-<i>N</i>'-[3-Methoxy-4-(4-nitrobenzyloxy)benzylidene]thiophene-2-carbohydrazide
_journal_coeditor_code FL2072
_journal_issue 12
_journal_name_full 'Acta Crystallographica Section E'
_journal_page_first o5441
_journal_page_last o5442
_journal_paper_doi 10.1107/S1600536806046162
_journal_volume 62
_journal_year 2006
_chemical_formula_iupac 'C20 H17 N3 O5 S'
_chemical_formula_moiety 'C20 H17 N3 O5 S'
_chemical_formula_sum 'C20 H17 N3 O5 S'
_chemical_formula_weight 411.44
_chemical_name_systematic
;
(E)-N'-[3-Methoxy-4-(4-nitrobenzyloxy)benzylidene]thiophene-2-carbohydrazide
;
_space_group_IT_number 2
_symmetry_cell_setting triclinic
_symmetry_space_group_name_Hall '-P 1'
_symmetry_space_group_name_H-M 'P -1'
_atom_sites_solution_hydrogens geom
_atom_sites_solution_primary direct
_atom_sites_solution_secondary difmap
_audit_creation_method SHELXL97
_cell_angle_alpha 90.89(3)
_cell_angle_beta 98.02(3)
_cell_angle_gamma 92.96(3)
_cell_formula_units_Z 2
_cell_length_a 8.3628(17)
_cell_length_b 9.6991(19)
_cell_length_c 11.635(2)
_cell_measurement_reflns_used 2023
_cell_measurement_temperature 294(2)
_cell_measurement_theta_max 23.56
_cell_measurement_theta_min 2.52
_cell_volume 933.0(3)
_computing_cell_refinement 'SAINT (Bruker, 1999)'
_computing_data_collection 'SMART (Bruker, 1999)'
_computing_data_reduction SAINT
_computing_molecular_graphics 'SHELXTL (Sheldrick, 1997b)'
_computing_publication_material SHELXTL
_computing_structure_refinement 'SHELXL97 (Sheldrick, 1997a)'
_computing_structure_solution 'SHELXS97 (Sheldrick, 1997a)'
_diffrn_ambient_temperature 294(2)
_diffrn_measured_fraction_theta_full 0.994
_diffrn_measured_fraction_theta_max 0.994
_diffrn_measurement_device_type 'Bruker SMART APEX CCD area-detector'
_diffrn_measurement_method '\f and \w'
_diffrn_radiation_monochromator graphite
_diffrn_radiation_source 'fine-focus sealed tube'
_diffrn_radiation_type MoK\a
_diffrn_radiation_wavelength 0.71073
_diffrn_reflns_av_R_equivalents 0.0376
_diffrn_reflns_av_sigmaI/netI 0.0556
_diffrn_reflns_limit_h_max 8
_diffrn_reflns_limit_h_min -9
_diffrn_reflns_limit_k_max 11
_diffrn_reflns_limit_k_min -11
_diffrn_reflns_limit_l_max 13
_diffrn_reflns_limit_l_min -12
_diffrn_reflns_number 5786
_diffrn_reflns_theta_full 25.02
_diffrn_reflns_theta_max 25.02
_diffrn_reflns_theta_min 1.77
_diffrn_standards_number 0
_exptl_absorpt_coefficient_mu 0.213
_exptl_absorpt_correction_T_max 0.983
_exptl_absorpt_correction_T_min 0.952
_exptl_absorpt_correction_type multi-scan
_exptl_absorpt_process_details '(SADABS; Sheldrick, 1996)'
_exptl_crystal_colour yellow
_exptl_crystal_density_diffrn 1.464
_exptl_crystal_density_method 'not measured'
_exptl_crystal_description block
_exptl_crystal_F_000 428
_exptl_crystal_size_max 0.14
_exptl_crystal_size_mid 0.12
_exptl_crystal_size_min 0.08
_refine_diff_density_max 0.257
_refine_diff_density_min -0.242
_refine_ls_extinction_method none
_refine_ls_goodness_of_fit_ref 1.021
_refine_ls_hydrogen_treatment constr
_refine_ls_matrix_type full
_refine_ls_number_parameters 281
_refine_ls_number_reflns 3272
_refine_ls_number_restraints 28
_refine_ls_restrained_S_all 1.067
_refine_ls_R_factor_all 0.0738
_refine_ls_R_factor_gt 0.0475
_refine_ls_shift/su_max 0.000
_refine_ls_shift/su_mean 0.000
_refine_ls_structure_factor_coef Fsqd
_refine_ls_weighting_details 'calc w = 1/[\s^2^(Fo^2^)+(0.07P)^2^] where P=(Fo^2^+2Fc^2^)/3'
_refine_ls_weighting_scheme calc
_refine_ls_wR_factor_gt 0.1135
_refine_ls_wR_factor_ref 0.1250
_reflns_number_gt 2220
_reflns_number_total 3272
_reflns_threshold_expression I>2\s(I)
_cod_data_source_file fl2072.cif
_cod_data_source_block I
_cod_database_code 2211391
_cod_database_fobs_code 2211391

loop_
_symmetry_equiv_pos_as_xyz
'x, y, z'
'-x, -y, -z'

loop_
_atom_site_type_symbol
_atom_site_label
_atom_site_fract_x
_atom_site_fract_y
_atom_site_fract_z
_atom_site_U_iso_or_equiv
_atom_site_adp_type
_atom_site_calc_flag
_atom_site_refinement_flags
_atom_site_occupancy
_atom_site_disorder_assembly
_atom_site_disorder_group
S S1 1.31995(8) 0.28248(6) 0.27474(6) 0.0450(2) Uani d . 1 . .
O O1 0.7897(8) 1.5252(5) -0.0237(6) 0.111(2) Uani d PDU 0.70 A 1
O O2 0.5561(8) 1.4355(8) -0.1122(5) 0.114(2) Uani d PDU 0.70 A 1
O O1' 0.731(2) 1.5253(14) 0.0116(13) 0.117(6) Uani d PDU 0.30 A 2
O O2' 0.6165(16) 1.4441(17) -0.1443(8) 0.085(4) Uani d PDU 0.30 A 2
O O3 0.7948(2) 0.86470(16) 0.20780(15) 0.0504(5) Uani d . 1 . .
O O4 0.5886(2) 0.74846(16) 0.33302(15) 0.0439(5) Uani d . 1 . .
O O5 1.1893(2) -0.04009(16) 0.45372(17) 0.0534(5) Uani d . 1 . .
N N1 0.6913(5) 1.4287(3) -0.0546(3) 0.0761(9) Uani d D 1 . .
N N2 1.0428(2) 0.28208(17) 0.38248(16) 0.0356(5) Uani d . 1 . .
N N3 1.0553(2) 0.15265(18) 0.42714(17) 0.0402(5) Uani d . 1 . .
H H3 0.9810 0.1191 0.4645 0.048 Uiso calc R 1 . .
C C1 0.8944(4) 1.1498(3) 0.1131(2) 0.0539(7) Uani d . 1 A .
H H1 0.9778 1.1410 0.1739 0.065 Uiso calc R 1 . .
C C2 0.8568(4) 1.2787(3) 0.0757(2) 0.0543(7) Uani d . 1 . .
H H2 0.9137 1.3571 0.1103 0.065 Uiso calc R 1 A .
C C3 0.7329(4) 1.2895(2) -0.0142(2) 0.0454(7) Uani d . 1 A .
C C4 0.6500(4) 1.1756(3) -0.0681(2) 0.0556(8) Uani d . 1 . .
H H4 0.5675 1.1846 -0.1295 0.067 Uiso calc R 1 A .
C C5 0.6920(4) 1.0478(3) -0.0290(2) 0.0539(8) Uani d . 1 A .
H H5 0.6380 0.9693 -0.0656 0.065 Uiso calc R 1 . .
C C6 0.8119(4) 1.0331(3) 0.0629(2) 0.0478(7) Uani d . 1 . .
C C7 0.8599(5) 0.8947(3) 0.1059(3) 0.0791(12) Uani d . 1 A .
H H7A 0.8215 0.8244 0.0469 0.095 Uiso calc R 1 . .
H H7B 0.9769 0.8939 0.1211 0.095 Uiso calc R 1 . .
C C8 0.8341(3) 0.7411(2) 0.2581(2) 0.0389(6) Uani d . 1 . .
C C9 0.9761(3) 0.6782(2) 0.2476(2) 0.0502(7) Uani d . 1 . .
H H9 1.0520 0.7215 0.2070 0.060 Uiso calc R 1 . .
C C10 1.0067(3) 0.5520(2) 0.2965(2) 0.0450(7) Uani d . 1 . .
H H10 1.1032 0.5114 0.2890 0.054 Uiso calc R 1 . .
C C11 0.8955(3) 0.4855(2) 0.35638(19) 0.0336(5) Uani d . 1 . .
C C12 0.7536(3) 0.5507(2) 0.3706(2) 0.0346(6) Uani d . 1 . .
H H12 0.6791 0.5080 0.4127 0.042 Uiso calc R 1 . .
C C13 0.7233(3) 0.6780(2) 0.3227(2) 0.0337(5) Uani d . 1 . .
C C14 0.4676(3) 0.6830(3) 0.3910(2) 0.0488(7) Uani d . 1 . .
H H14A 0.4314 0.5964 0.3526 0.073 Uiso calc R 1 . .
H H14B 0.3780 0.7412 0.3895 0.073 Uiso calc R 1 . .
H H14C 0.5118 0.6671 0.4701 0.073 Uiso calc R 1 . .
C C15 0.9212(3) 0.3469(2) 0.4027(2) 0.0353(6) Uani d . 1 . .
H H15 0.8479 0.3064 0.4470 0.042 Uiso calc R 1 . .
C C16 1.1823(3) 0.0771(2) 0.4134(2) 0.0380(6) Uani d . 1 . .
C C17 1.3136(3) 0.1318(2) 0.3519(2) 0.0346(6) Uani d . 1 . .
C C18 1.4524(3) 0.0644(2) 0.3490(2) 0.0406(6) Uani d . 1 . .
H H18 1.4718 -0.0191 0.3851 0.049 Uiso calc R 1 . .
C C19 1.5626(3) 0.1328(3) 0.2867(2) 0.0476(7) Uani d . 1 . .
H H19 1.6631 0.1007 0.2777 0.057 Uiso calc R 1 . .
C C20 1.5060(3) 0.2510(3) 0.2412(2) 0.0484(7) Uani d . 1 . .
H H20 1.5628 0.3089 0.1962 0.058 Uiso calc R 1 . .

loop_
_atom_site_aniso_label
_atom_site_aniso_U_11
_atom_site_aniso_U_22
_atom_site_aniso_U_33
_atom_site_aniso_U_12
_atom_site_aniso_U_13
_atom_site_aniso_U_23
S1 0.0442(4) 0.0351(3) 0.0595(4) 0.0081(3) 0.0170(3) 0.0175(3)
O1 0.148(5) 0.041(2) 0.152(5) -0.005(3) 0.053(4) 0.025(3)
O2 0.168(6) 0.092(4) 0.079(3) 0.066(4) -0.018(4) 0.012(3)
O1' 0.148(10) 0.076(7) 0.129(9) 0.014(7) 0.022(7) -0.015(7)
O2' 0.139(9) 0.059(5) 0.058(6) 0.020(6) 0.009(6) 0.043(5)
O3 0.0633(13) 0.0367(9) 0.0614(11) 0.0196(8) 0.0351(10) 0.0238(9)
O4 0.0396(11) 0.0347(9) 0.0630(11) 0.0135(8) 0.0218(9) 0.0141(8)
O5 0.0492(12) 0.0334(9) 0.0840(14) 0.0152(8) 0.0235(10) 0.0280(9)
N1 0.123(3) 0.0507(16) 0.0583(19) 0.0223(19) 0.0184(19) 0.0103(15)
N2 0.0398(13) 0.0258(9) 0.0434(12) 0.0088(9) 0.0105(10) 0.0108(9)
N3 0.0378(13) 0.0315(10) 0.0554(13) 0.0097(9) 0.0164(10) 0.0180(9)
C1 0.0520(19) 0.0723(19) 0.0380(15) 0.0184(16) 0.0019(13) 0.0115(14)
C2 0.063(2) 0.0511(16) 0.0478(16) -0.0091(15) 0.0101(15) -0.0026(13)
C3 0.064(2) 0.0359(13) 0.0400(15) 0.0083(13) 0.0160(14) 0.0111(11)
C4 0.057(2) 0.0584(17) 0.0491(17) 0.0082(15) -0.0044(14) 0.0075(14)
C5 0.060(2) 0.0397(14) 0.0614(19) -0.0066(14) 0.0094(16) 0.0040(13)
C6 0.0597(19) 0.0449(15) 0.0455(15) 0.0149(13) 0.0251(14) 0.0172(13)
C7 0.122(3) 0.0640(19) 0.068(2) 0.047(2) 0.050(2) 0.0349(17)
C8 0.0448(16) 0.0306(11) 0.0449(14) 0.0096(11) 0.0148(12) 0.0100(11)
C9 0.0484(18) 0.0407(14) 0.0686(18) 0.0101(13) 0.0287(14) 0.0182(13)
C10 0.0377(15) 0.0396(13) 0.0629(17) 0.0141(12) 0.0200(13) 0.0136(12)
C11 0.0354(14) 0.0282(11) 0.0378(13) 0.0066(10) 0.0043(11) 0.0045(10)
C12 0.0374(15) 0.0301(11) 0.0383(13) 0.0036(10) 0.0113(11) 0.0061(10)
C13 0.0327(14) 0.0307(11) 0.0394(13) 0.0074(10) 0.0081(11) 0.0053(10)
C14 0.0384(16) 0.0422(13) 0.0704(18) 0.0059(12) 0.0220(14) 0.0075(13)
C15 0.0357(14) 0.0306(11) 0.0411(14) 0.0041(10) 0.0090(11) 0.0074(10)
C16 0.0386(15) 0.0297(12) 0.0473(14) 0.0064(11) 0.0086(12) 0.0097(11)
C17 0.0376(15) 0.0270(11) 0.0395(13) 0.0043(10) 0.0045(11) 0.0051(10)
C18 0.0446(16) 0.0330(12) 0.0461(14) 0.0104(11) 0.0086(12) 0.0057(11)
C19 0.0403(17) 0.0490(15) 0.0566(16) 0.0098(13) 0.0155(13) 0.0010(13)
C20 0.0475(17) 0.0451(14) 0.0566(16) -0.0006(12) 0.0218(14) 0.0061(13)

loop_
_atom_type_symbol
_atom_type_description
_atom_type_scat_dispersion_real
_atom_type_scat_dispersion_imag
_atom_type_scat_source
C C 0.0033 0.0016 'International Tables Vol C Tables 4.2.6.8 and 6.1.1.4'
H H 0.0000 0.0000 'International Tables Vol C Tables 4.2.6.8 and 6.1.1.4'
N N 0.0061 0.0033 'International Tables Vol C Tables 4.2.6.8 and 6.1.1.4'
O O 0.0106 0.0060 'International Tables Vol C Tables 4.2.6.8 and 6.1.1.4'
S S 0.1246 0.1234 'International Tables Vol C Tables 4.2.6.8 and 6.1.1.4'

loop_
_geom_angle_atom_site_label_1
_geom_angle_atom_site_label_2
_geom_angle_atom_site_label_3
_geom_angle
C20 S1 C17 91.40(12)
C8 O3 C7 116.14(19)
C13 O4 C14 117.70(17)
O2' N1 O1' 120.9(13)
O2' N1 O1 113.3(8)
O1' N1 O1 32.4(8)
O2' N1 O2 32.3(7)
O1' N1 O2 114.4(10)
O1 N1 O2 127.0(5)
O2' N1 C3 121.3(8)
O1' N1 C3 117.7(9)
O1 N1 C3 117.5(4)
O2 N1 C3 115.4(5)
C15 N2 N3 116.40(19)
C16 N3 N2 120.99(19)
C16 N3 H3 119.5
N2 N3 H3 119.5
C2 C1 C6 121.5(3)
C2 C1 H1 119.2
C6 C1 H1 119.2
C1 C2 C3 118.3(3)
C1 C2 H2 120.9
C3 C2 H2 120.9
C4 C3 C2 121.9(2)
C4 C3 N1 119.5(3)
C2 C3 N1 118.5(3)
C3 C4 C5 118.2(3)
C3 C4 H4 120.9
C5 C4 H4 120.9
C4 C5 C6 121.6(3)
C4 C5 H5 119.2
C6 C5 H5 119.2
C1 C6 C5 118.5(2)
C1 C6 C7 119.2(3)
C5 C6 C7 122.2(3)
O3 C7 C6 110.5(2)
O3 C7 H7A 109.6
C6 C7 H7A 109.6
O3 C7 H7B 109.6
C6 C7 H7B 109.6
H7A C7 H7B 108.1
O3 C8 C9 123.3(2)
O3 C8 C13 117.4(2)
C9 C8 C13 119.3(2)
C10 C9 C8 120.9(2)
C10 C9 H9 119.6
C8 C9 H9 119.6
C11 C10 C9 120.5(2)
C11 C10 H10 119.7
C9 C10 H10 119.7
C10 C11 C12 118.9(2)
C10 C11 C15 121.3(2)
C12 C11 C15 119.8(2)
C13 C12 C11 120.7(2)
C13 C12 H12 119.6
C11 C12 H12 119.6
O4 C13 C12 124.3(2)
O4 C13 C8 116.11(18)
C12 C13 C8 119.6(2)
O4 C14 H14A 109.5
O4 C14 H14B 109.5
H14A C14 H14B 109.5
O4 C14 H14C 109.5
H14A C14 H14C 109.5
H14B C14 H14C 109.5
N2 C15 C11 120.4(2)
N2 C15 H15 119.8
C11 C15 H15 119.8
O5 C16 N3 119.5(2)
O5 C16 C17 119.3(2)
N3 C16 C17 121.21(18)
C18 C17 C16 122.20(19)
C18 C17 S1 110.12(18)
C16 C17 S1 127.68(18)
C17 C18 C19 113.7(2)
C17 C18 H18 123.2
C19 C18 H18 123.2
C20 C19 C18 112.0(2)
C20 C19 H19 124.0
C18 C19 H19 124.0
C19 C20 S1 112.74(19)
C19 C20 H20 123.6
S1 C20 H20 123.6

loop_
_geom_bond_atom_site_label_1
_geom_bond_atom_site_label_2
_geom_bond_distance
S1 C20 1.697(3)
S1 C17 1.730(2)
O1 N1 1.229(6)
O2 N1 1.237(6)
O1' N1 1.207(9)
O2' N1 1.155(9)
O3 C8 1.377(3)
O3 C7 1.400(3)
O4 C13 1.366(3)
O4 C14 1.421(3)
O5 C16 1.237(3)
N1 C3 1.479(3)
N2 C15 1.270(3)
N2 N3 1.370(2)
N3 C16 1.347(3)
N3 H3 0.8600
C1 C2 1.368(4)
C1 C6 1.373(4)
C1 H1 0.9300
C2 C3 1.375(4)
C2 H2 0.9300
C3 C4 1.368(4)
C4 C5 1.373(4)
C4 H4 0.9300
C5 C6 1.374(4)
C5 H5 0.9300
C6 C7 1.495(3)
C7 H7A 0.9700
C7 H7B 0.9700
C8 C9 1.383(3)
C8 C13 1.395(3)
C9 C10 1.379(3)
C9 H9 0.9300
C10 C11 1.379(3)
C10 H10 0.9300
C11 C12 1.401(3)
C11 C15 1.471(3)
C12 C13 1.383(3)
C12 H12 0.9300
C14 H14A 0.9600
C14 H14B 0.9600
C14 H14C 0.9600
C15 H15 0.9300
C16 C17 1.474(3)
C17 C18 1.365(3)
C18 C19 1.398(3)
C18 H18 0.9300
C19 C20 1.350(3)
C19 H19 0.9300
C20 H20 0.9300

loop_
_geom_hbond_atom_site_label_D
_geom_hbond_atom_site_label_H
_geom_hbond_atom_site_label_A
_geom_hbond_site_symmetry_A
_geom_hbond_distance_DH
_geom_hbond_distance_HA
_geom_hbond_distance_DA
_geom_hbond_angle_DHA
_geom_hbond_publ_flag
N3 H3 O5 2_756 0.86 1.95 2.812(3) 179 yes

loop_
_geom_torsion_atom_site_label_1
_geom_torsion_atom_site_label_2
_geom_torsion_atom_site_label_3
_geom_torsion_atom_site_label_4
_geom_torsion
C15 N2 N3 C16 -178.0(2)
C6 C1 C2 C3 0.1(4)
C1 C2 C3 C4 -1.5(4)
C1 C2 C3 N1 179.8(2)
O2' N1 C3 C4 -16.7(9)
O1' N1 C3 C4 159.7(9)
O1 N1 C3 C4 -163.6(5)
O2 N1 C3 C4 19.6(5)
O2' N1 C3 C2 162.0(8)
O1' N1 C3 C2 -21.6(10)
O1 N1 C3 C2 15.2(5)
O2 N1 C3 C2 -161.7(4)
C2 C3 C4 C5 1.0(4)
N1 C3 C4 C5 179.6(3)
C3 C4 C5 C6 1.0(4)
C2 C1 C6 C5 1.8(4)
C2 C1 C6 C7 179.0(2)
C4 C5 C6 C1 -2.4(4)
C4 C5 C6 C7 -179.5(2)
C8 O3 C7 C6 -178.3(2)
C1 C6 C7 O3 80.1(4)
C5 C6 C7 O3 -102.8(3)
C7 O3 C8 C9 28.4(4)
C7 O3 C8 C13 -151.7(3)
O3 C8 C9 C10 -177.7(2)
C13 C8 C9 C10 2.3(4)
C8 C9 C10 C11 0.4(4)
C9 C10 C11 C12 -2.4(4)
C9 C10 C11 C15 176.0(2)
C10 C11 C12 C13 1.8(4)
C15 C11 C12 C13 -176.7(2)
C14 O4 C13 C12 -3.8(4)
C14 O4 C13 C8 175.6(2)
C11 C12 C13 O4 -179.7(2)
C11 C12 C13 C8 0.9(4)
O3 C8 C13 O4 -2.4(3)
C9 C8 C13 O4 177.6(2)
O3 C8 C13 C12 177.1(2)
C9 C8 C13 C12 -2.9(4)
N3 N2 C15 C11 -178.8(2)
C10 C11 C15 N2 -4.1(4)
C12 C11 C15 N2 174.4(2)
N2 N3 C16 O5 -179.2(2)
N2 N3 C16 C17 1.1(4)
O5 C16 C17 C18 -7.7(4)
N3 C16 C17 C18 171.9(2)
O5 C16 C17 S1 172.02(19)
N3 C16 C17 S1 -8.3(4)
C20 S1 C17 C18 0.1(2)
C20 S1 C17 C16 -179.7(2)
C16 C17 C18 C19 -179.8(2)
S1 C17 C18 C19 0.4(3)
C17 C18 C19 C20 -0.9(3)
C18 C19 C20 S1 0.9(3)
C17 S1 C20 C19 -0.6(2)
